data_4121511
loop_
_publ_author_name
'Stadler, Adrian-Mihail'
'Lehn, Jean-Marie P'

_publ_section_title
;
 Coupled Nanomechanical Motions: Metal-Ion-Effected, pH-Modulated,
 Simultaneous Extension/Contraction Motions of Double-Domain
 Helical/Linear Molecular Strands.
;
_journal_issue 9
_journal_name_full 'Journal of the American Chemical Society'
_journal_page_first 3400
_journal_page_last 3409
_journal_paper_doi 10.1021/ja408752m
_journal_volume 136
_journal_year 2014
_chemical_formula_moiety 'C60 H53 F24 N23 O24 Pb4 S8, 2(C2 H3 N), O'
_chemical_formula_sum 'C32 H29.5 F12 N12.5 O12.5 Pb2 S4'
_chemical_formula_weight 1559.80
_chemical_name_systematic
;
 ?
;
_space_group_crystal_system triclinic
_space_group_IT_number 2
_space_group_name_Hall '-P 1'
_space_group_name_H-M_alt 'P -1'
_symmetry_space_group_name_Hall '-P 1'
_symmetry_space_group_name_H-M 'P -1'
_atom_sites_solution_hydrogens geom
_audit_creation_method SHELXL-2013
_cell_angle_alpha 97.9140(10)
_cell_angle_beta 99.6870(10)
_cell_angle_gamma 91.2710(10)
_cell_formula_units_Z 4
_cell_length_a 13.72120(10)
_cell_length_b 16.5853(2)
_cell_length_c 21.4884(2)
_cell_measurement_reflns_used 27885
_cell_measurement_temperature 173(2)
_cell_measurement_theta_max 30.1
_cell_measurement_theta_min 1.4
_cell_volume 4769.33(8)
_computing_cell_refinement 'Denzo (Nonius B.V., 1998)'
_computing_data_collection 'Collect (Nonius B.V., 1998)'
_computing_data_reduction 'Denzo (Nonius B.V., 1998)'
_computing_molecular_graphics 'PLATON 98 (Spek, 1998)'
_computing_publication_material 'SHELXL-2013 (Sheldrick, 2013)'
_computing_structure_refinement 'SHELXL-2013 (Sheldrick, 2013)'
_computing_structure_solution 'SHELXS-2013 (Sheldrick, 2013)'
_diffrn_ambient_temperature 173(2)
_diffrn_measured_fraction_theta_full 1.000
_diffrn_measured_fraction_theta_max 0.997
_diffrn_measurement_device_type KappaCCD
_diffrn_measurement_method 'phi and omega scans'
_diffrn_radiation_type MoK\a
_diffrn_radiation_wavelength 0.71073
_diffrn_reflns_av_R_equivalents 0.0512
_diffrn_reflns_av_unetI/netI 0.0721
_diffrn_reflns_Laue_measured_fraction_full 1.000
_diffrn_reflns_Laue_measured_fraction_max 0.997
_diffrn_reflns_limit_h_max 19
_diffrn_reflns_limit_h_min 0
_diffrn_reflns_limit_k_max 23
_diffrn_reflns_limit_k_min -23
_diffrn_reflns_limit_l_max 29
_diffrn_reflns_limit_l_min -30
_diffrn_reflns_number 27885
_diffrn_reflns_point_group_measured_fraction_full 1.000
_diffrn_reflns_point_group_measured_fraction_max 0.997
_diffrn_reflns_theta_full 25.242
_diffrn_reflns_theta_max 30.063
_diffrn_reflns_theta_min 1.241
_diffrn_source 'fine-focus sealed tube'
_exptl_absorpt_coefficient_mu 7.346
_exptl_absorpt_correction_T_max 0.756
_exptl_absorpt_correction_T_min 0.303
_exptl_absorpt_correction_type multi-scan
_exptl_absorpt_process_details 'refdelf (Walker & Stuart, 1983)'
_exptl_crystal_colour yellow
_exptl_crystal_density_diffrn 2.172
_exptl_crystal_description prism
_exptl_crystal_F_000 2980
_exptl_crystal_size_max 0.18
_exptl_crystal_size_mid 0.14
_exptl_crystal_size_min 0.04
_refine_diff_density_max 4.402
_refine_diff_density_min -3.198
_refine_diff_density_rms 0.304
_refine_ls_extinction_method none
_refine_ls_goodness_of_fit_ref 1.038
_refine_ls_hydrogen_treatment constr
_refine_ls_matrix_type full
_refine_ls_number_parameters 1360
_refine_ls_number_reflns 27885
_refine_ls_number_restraints 0
_refine_ls_restrained_S_all 1.038
_refine_ls_R_factor_all 0.0829
_refine_ls_R_factor_gt 0.0492
_refine_ls_shift/su_max 0.003
_refine_ls_shift/su_mean 0.000
_refine_ls_structure_factor_coef Fsqd
_refine_ls_weighting_details 'w=1/[\s^2^(Fo^2^)+(0.0769P)^2^+1.8928P] where P=(Fo^2^+2Fc^2^)/3'
_refine_ls_weighting_scheme calc
_refine_ls_wR_factor_gt 0.1148
_refine_ls_wR_factor_ref 0.1373
_reflns_Friedel_coverage 0.000
_reflns_number_gt 20191
_reflns_number_total 27885
_reflns_threshold_expression 'I > 2\s(I)'
_cod_data_source_file ja408752m_si_003.cif
_cod_data_source_block shelx
_cod_database_code 4121511
_shelx_space_group_comment
;
The symmetry employed for this shelxl refinement is uniquely defined
by the following loop, which should always be used as a source of
symmetry information in preference to the above space-group names.
They are only intended as comments.
;
_shelxl_version_number 2013-4

loop_
_space_group_symop_operation_xyz
'x, y, z'
'-x, -y, -z'

loop_
_atom_site_label
_atom_site_type_symbol
_atom_site_fract_x
_atom_site_fract_y
_atom_site_fract_z
_atom_site_U_iso_or_equiv
_atom_site_adp_type
_atom_site_occupancy
_atom_site_site_symmetry_order
_atom_site_calc_flag
_atom_site_refinement_flags_posn
_atom_site_refinement_flags_adp
C1 C -0.3819(5) 1.3760(4) 0.4479(3) 0.0294(15) Uani 1 1 d . .
H1 H -0.4241 1.3802 0.4087 0.035 Uiso 1 1 calc R U
C2 C -0.4240(5) 1.3642(4) 0.5001(3) 0.0315(15) Uani 1 1 d . .
H2 H -0.4938 1.3631 0.4973 0.038 Uiso 1 1 calc R U
C3 C -0.3636(5) 1.3539(4) 0.5565(3) 0.0312(15) Uani 1 1 d . .
H3 H -0.3911 1.3439 0.5926 0.037 Uiso 1 1 calc R U
C4 C -0.2621(5) 1.3585(4) 0.5592(3) 0.0277(14) Uani 1 1 d . .
H4 H -0.2187 1.3514 0.5973 0.033 Uiso 1 1 calc R U
C5 C -0.2245(4) 1.3735(4) 0.5058(3) 0.0214(12) Uani 1 1 d . .
C6 C -0.1179(5) 1.3794(4) 0.5077(3) 0.0254(14) Uani 1 1 d . .
H6 H -0.0741 1.3681 0.5444 0.030 Uiso 1 1 calc R U
C7 C 0.0800(5) 1.3722(6) 0.5146(3) 0.048(2) Uani 1 1 d . .
H7A H 0.1481 1.3701 0.5063 0.072 Uiso 1 1 calc R U
H7B H 0.0562 1.3175 0.5192 0.072 Uiso 1 1 calc R U
H7C H 0.0783 1.4094 0.5540 0.072 Uiso 1 1 calc R U
C8 C 0.0529(4) 1.4230(4) 0.4103(3) 0.0223(13) Uani 1 1 d . .
C9 C 0.1538(4) 1.4259(4) 0.4079(3) 0.0216(12) Uani 1 1 d . .
H9 H 0.2013 1.4124 0.4420 0.026 Uiso 1 1 calc R U
C10 C 0.1821(4) 1.4494(4) 0.3536(3) 0.0217(12) Uani 1 1 d . .
C11 C 0.0210(5) 1.4636(4) 0.3121(3) 0.0249(13) Uani 1 1 d . .
H11 H -0.0265 1.4771 0.2779 0.030 Uiso 1 1 calc R U
C12 C 0.3588(4) 1.4375(4) 0.3975(3) 0.0284(15) Uani 1 1 d . .
H12A H 0.3772 1.3809 0.3882 0.043 Uiso 1 1 calc R U
H12B H 0.3355 1.4455 0.4385 0.043 Uiso 1 1 calc R U
H12C H 0.4167 1.4742 0.3997 0.043 Uiso 1 1 calc R U
C13 C 0.3894(5) 1.4718(4) 0.2795(3) 0.0239(13) Uani 1 1 d . .
H13 H 0.4403 1.4541 0.3096 0.029 Uiso 1 1 calc R U
C14 C 0.4134(4) 1.4951(4) 0.2207(3) 0.0248(13) Uani 1 1 d . .
C15 C 0.5103(5) 1.4920(4) 0.2105(3) 0.0324(16) Uani 1 1 d . .
H15 H 0.5604 1.4743 0.2411 0.039 Uiso 1 1 calc R U
C16 C 0.5329(5) 1.5149(5) 0.1550(4) 0.0392(18) Uani 1 1 d . .
H16 H 0.5987 1.5127 0.1467 0.047 Uiso 1 1 calc R U
C17 C 0.4582(5) 1.5412(4) 0.1116(4) 0.0344(16) Uani 1 1 d . .
H17 H 0.4720 1.5582 0.0734 0.041 Uiso 1 1 calc R U
C18 C 0.3621(5) 1.5422(4) 0.1251(3) 0.0261(14) Uani 1 1 d . .
C19 C 0.2808(5) 1.5715(4) 0.0812(3) 0.0304(15) Uani 1 1 d . .
H19 H 0.2941 1.5940 0.0450 0.036 Uiso 1 1 calc R U
C20 C 0.1379(6) 1.6461(5) 0.0076(4) 0.0413(18) Uani 1 1 d . .
H20A H 0.1854 1.6908 0.0281 0.062 Uiso 1 1 calc R U
H20B H 0.0763 1.6685 -0.0116 0.062 Uiso 1 1 calc R U
H20C H 0.1658 1.6125 -0.0256 0.062 Uiso 1 1 calc R U
C21 C 0.0214(5) 1.5810(4) 0.0656(3) 0.0292(15) Uani 1 1 d . .
C22 C -0.0615(6) 1.6017(5) 0.0261(4) 0.0401(18) Uani 1 1 d . .
H22 H -0.0551 1.6276 -0.0099 0.048 Uiso 1 1 calc R U
C23 C -0.1542(6) 1.5843(5) 0.0397(4) 0.045(2) Uani 1 1 d . .
H23 H -0.2119 1.5986 0.0132 0.054 Uiso 1 1 calc R U
C24 C -0.1626(6) 1.5466(5) 0.0911(4) 0.045(2) Uani 1 1 d . .
H24 H -0.2255 1.5341 0.1012 0.054 Uiso 1 1 calc R U
C25 C -0.0771(5) 1.5275(5) 0.1277(4) 0.0434(19) Uani 1 1 d . .
H25 H -0.0823 1.5014 0.1637 0.052 Uiso 1 1 calc R U
C26 C 0.0087(5) 1.1979(5) 0.3280(4) 0.0355(17) Uani 1 1 d . .
C27 C 0.1696(5) 1.2598(5) 0.1870(3) 0.0355(16) Uani 1 1 d . .
C28 C -0.3530(6) 1.6827(6) 0.3738(4) 0.052(2) Uani 1 1 d . .
C29 C -0.5364(5) 1.2484(5) 0.2681(4) 0.0391(18) Uani 1 1 d . .
C30 C 0.3441(4) 0.8651(4) 0.4155(3) 0.0280(14) Uani 1 1 d . .
H30 H 0.3659 0.8665 0.3760 0.034 Uiso 1 1 calc R U
C31 C 0.4131(5) 0.8546(4) 0.4676(3) 0.0310(15) Uani 1 1 d . .
H31 H 0.4809 0.8506 0.4640 0.037 Uiso 1 1 calc R U
C32 C 0.3832(5) 0.8498(4) 0.5248(3) 0.0313(15) Uani 1 1 d . .
H32 H 0.4295 0.8415 0.5613 0.038 Uiso 1 1 calc R U
C33 C 0.2841(5) 0.8574(4) 0.5280(3) 0.0297(15) Uani 1 1 d . .
H33 H 0.2612 0.8537 0.5669 0.036 Uiso 1 1 calc R U
C34 C 0.2188(4) 0.8701(4) 0.4749(3) 0.0247(13) Uani 1 1 d . .
C35 C 0.1144(4) 0.8808(4) 0.4777(3) 0.0236(13) Uani 1 1 d . .
H35 H 0.0899 0.8724 0.5152 0.028 Uiso 1 1 calc R U
C36 C -0.0790(5) 0.8879(5) 0.4906(3) 0.0400(19) Uani 1 1 d . .
H36A H -0.0688 0.8302 0.4933 0.060 Uiso 1 1 calc R U
H36B H -0.1498 0.8978 0.4865 0.060 Uiso 1 1 calc R U
H36C H -0.0432 0.9212 0.5292 0.060 Uiso 1 1 calc R U
C37 C -0.1057(4) 0.9291(4) 0.3825(3) 0.0200(12) Uani 1 1 d . .
C38 C -0.2065(4) 0.9359(4) 0.3823(3) 0.0209(12) Uani 1 1 d . .
H38 H -0.2351 0.9272 0.4183 0.025 Uiso 1 1 calc R U
C39 C -0.2645(4) 0.9563(4) 0.3267(3) 0.0200(12) Uani 1 1 d . .
C40 C -0.1278(4) 0.9600(4) 0.2817(3) 0.0243(13) Uani 1 1 d . .
H40 H -0.0994 0.9695 0.2458 0.029 Uiso 1 1 calc R U
C41 C -0.4165(5) 0.9547(5) 0.3760(3) 0.0308(16) Uani 1 1 d . .
H41A H -0.4678 0.9946 0.3783 0.046 Uiso 1 1 calc R U
H41B H -0.3691 0.9624 0.4161 0.046 Uiso 1 1 calc R U
H41C H -0.4471 0.8995 0.3688 0.046 Uiso 1 1 calc R U
C42 C -0.5101(4) 0.9861(4) 0.2590(3) 0.0231(13) Uani 1 1 d . .
H42 H -0.5452 0.9720 0.2908 0.028 Uiso 1 1 calc R U
C43 C -0.5638(4) 1.0107(4) 0.2000(3) 0.0236(13) Uani 1 1 d . .
C44 C -0.6676(5) 1.0072(4) 0.1902(4) 0.0319(15) Uani 1 1 d . .
H44 H -0.7025 0.9870 0.2199 0.038 Uiso 1 1 calc R U
C45 C -0.7181(5) 1.0343(5) 0.1355(4) 0.0341(16) Uani 1 1 d . .
H45 H -0.7884 1.0329 0.1272 0.041 Uiso 1 1 calc R U
C46 C -0.6652(5) 1.0628(4) 0.0938(3) 0.0285(14) Uani 1 1 d . .
H46 H -0.6983 1.0828 0.0569 0.034 Uiso 1 1 calc R U
C47 C -0.5607(5) 1.0622(4) 0.1063(3) 0.0271(14) Uani 1 1 d . .
C48 C -0.5048(5) 1.0892(4) 0.0596(3) 0.0279(14) Uani 1 1 d . .
H48 H -0.5378 1.1098 0.0229 0.034 Uiso 1 1 calc R U
C49 C -0.4033(6) 1.1411(5) -0.0296(3) 0.0383(17) Uani 1 1 d . .
H49A H -0.4508 1.1009 -0.0571 0.057 Uiso 1 1 calc R U
H49B H -0.3528 1.1567 -0.0535 0.057 Uiso 1 1 calc R U
H49C H -0.4380 1.1895 -0.0155 0.057 Uiso 1 1 calc R U
C50 C -0.2534(5) 1.0963(4) 0.0390(3) 0.0266(14) Uani 1 1 d . .
C51 C -0.1913(6) 1.1142(5) -0.0026(4) 0.0425(19) Uani 1 1 d . .
H51 H -0.2172 1.1339 -0.0412 0.051 Uiso 1 1 calc R U
C52 C -0.0923(6) 1.1030(6) 0.0130(4) 0.050(2) Uani 1 1 d . .
H52 H -0.0488 1.1153 -0.0148 0.060 Uiso 1 1 calc R U
C53 C -0.0553(5) 1.0738(5) 0.0690(4) 0.043(2) Uani 1 1 d . .
H53 H 0.0131 1.0646 0.0804 0.052 Uiso 1 1 calc R U
C54 C -0.1213(5) 1.0586(6) 0.1073(4) 0.045(2) Uani 1 1 d . .
H54 H -0.0967 1.0398 0.1465 0.055 Uiso 1 1 calc R U
C55 C 0.2996(5) 1.1870(4) 0.4180(3) 0.0310(15) Uani 1 1 d . .
C56 C -0.1175(7) 0.6983(6) 0.2770(5) 0.054(2) Uani 1 1 d . .
C57 C 0.3998(6) 0.7621(5) 0.2273(4) 0.0403(18) Uani 1 1 d . .
C58 C -0.3481(6) 0.7658(5) 0.1347(4) 0.0422(19) Uani 1 1 d . .
C59 C -0.2132(6) 1.3573(5) 0.1813(4) 0.0434(19) Uani 1 1 d . .
C60 C -0.2079(7) 1.2792(5) 0.1408(4) 0.052(2) Uani 1 1 d . .
H60A H -0.2077 1.2347 0.1664 0.077 Uiso 1 1 calc R U
H60B H -0.1471 1.2794 0.1225 0.077 Uiso 1 1 calc R U
H60C H -0.2654 1.2714 0.1063 0.077 Uiso 1 1 calc R U
C61 C 0.5237(9) 1.3396(6) 0.0544(4) 0.059(3) Uani 1 1 d . .
C62 C 0.4383(9) 1.3118(7) 0.0796(5) 0.080(4) Uani 1 1 d . .
H62A H 0.4599 1.2759 0.1114 0.120 Uiso 1 1 calc R U
H62B H 0.3902 1.2819 0.0447 0.120 Uiso 1 1 calc R U
H62C H 0.4074 1.3590 0.0996 0.120 Uiso 1 1 calc R U
C63 C 0.0406(6) 0.8739(6) 0.1585(4) 0.0419(19) Uani 1 1 d . .
C64 C 0.0099(6) 0.7919(5) 0.1267(4) 0.047(2) Uani 1 1 d . .
H64A H 0.0653 0.7560 0.1336 0.071 Uiso 1 1 calc R U
H64B H -0.0105 0.7929 0.0809 0.071 Uiso 1 1 calc R U
H64C H -0.0458 0.7715 0.1443 0.071 Uiso 1 1 calc R U
F1 F 0.0431(3) 1.1308(3) 0.3000(2) 0.0508(12) Uani 1 1 d . .
F2 F 0.0581(3) 1.2156(3) 0.3874(2) 0.0534(13) Uani 1 1 d . .
F3 F 0.0265(4) 1.2589(3) 0.2971(3) 0.0563(13) Uani 1 1 d . .
F4 F 0.2431(3) 1.2398(3) 0.1548(2) 0.0554(13) Uani 1 1 d . .
F5 F 0.2100(3) 1.2901(3) 0.2458(2) 0.0458(11) Uani 1 1 d . .
F6 F 0.1187(4) 1.1914(3) 0.1877(2) 0.0511(12) Uani 1 1 d . .
F7 F -0.4245(5) 1.7255(4) 0.3953(4) 0.106(3) Uani 1 1 d . .
F8 F -0.3664(4) 1.6757(4) 0.3119(3) 0.0735(18) Uani 1 1 d . .
F9 F -0.2695(5) 1.7270(3) 0.3962(3) 0.0732(17) Uani 1 1 d . .
F10 F -0.5535(4) 1.2760(4) 0.3260(3) 0.0726(18) Uani 1 1 d . .
F11 F -0.5686(3) 1.3024(3) 0.2304(3) 0.0634(15) Uani 1 1 d . .
F12 F -0.5895(3) 1.1793(3) 0.2484(3) 0.0595(15) Uani 1 1 d . .
F13 F 0.2465(3) 1.2233(3) 0.4578(2) 0.0481(12) Uani 1 1 d . .
F14 F 0.2671(3) 1.2064(3) 0.3602(2) 0.0481(12) Uani 1 1 d . .
F15 F 0.3938(3) 1.2175(3) 0.4352(3) 0.0573(14) Uani 1 1 d . .
F16 F -0.1647(4) 0.7593(4) 0.2936(4) 0.093(2) Uani 1 1 d . .
F17 F -0.1226(6) 0.6923(6) 0.2135(3) 0.122(3) Uani 1 1 d . .
F18 F -0.1571(4) 0.6305(3) 0.2885(4) 0.086(2) Uani 1 1 d . .
F19 F 0.4376(3) 0.6927(3) 0.2078(3) 0.0607(15) Uani 1 1 d . .
F20 F 0.4617(3) 0.8019(3) 0.2755(3) 0.0616(15) Uani 1 1 d . .
F21 F 0.3976(5) 0.8087(4) 0.1796(3) 0.0812(19) Uani 1 1 d . .
F22 F -0.3468(4) 0.7819(4) 0.1966(2) 0.0679(16) Uani 1 1 d . .
F23 F -0.2959(4) 0.7023(3) 0.1229(3) 0.0763(18) Uani 1 1 d . .
F24 F -0.4416(4) 0.7475(3) 0.1060(3) 0.0590(14) Uani 1 1 d . .
N1 N -0.2844(4) 1.3819(3) 0.4504(3) 0.0239(11) Uani 1 1 d . .
N2 N -0.0834(3) 1.3997(3) 0.4606(2) 0.0199(10) Uani 1 1 d . .
N3 N 0.0172(4) 1.4009(3) 0.4619(3) 0.0256(12) Uani 1 1 d . .
N4 N 0.1144(4) 1.4682(3) 0.3046(2) 0.0221(11) Uani 1 1 d . .
N5 N -0.0148(4) 1.4424(3) 0.3618(2) 0.0227(11) Uani 1 1 d . .
N6 N 0.2804(3) 1.4551(3) 0.3474(2) 0.0210(11) Uani 1 1 d . .
N7 N 0.3008(4) 1.4749(3) 0.2913(2) 0.0226(11) Uani 1 1 d . .
N8 N 0.3409(4) 1.5204(3) 0.1792(3) 0.0270(12) Uani 1 1 d . .
N9 N 0.1930(4) 1.5666(3) 0.0920(3) 0.0276(12) Uani 1 1 d . .
N10 N 0.1177(4) 1.5974(4) 0.0542(3) 0.0328(13) Uani 1 1 d . .
N11 N 0.0145(4) 1.5435(4) 0.1157(3) 0.0335(14) Uani 1 1 d . .
N12 N 0.2480(4) 0.8734(3) 0.4174(3) 0.0246(11) Uani 1 1 d . .
N13 N 0.0553(4) 0.9012(3) 0.4304(2) 0.0218(11) Uani 1 1 d . .
N14 N -0.0424(3) 0.9098(3) 0.4351(2) 0.0233(11) Uani 1 1 d . .
N15 N -0.2245(4) 0.9675(3) 0.2757(2) 0.0223(11) Uani 1 1 d . .
N16 N -0.0647(4) 0.9412(3) 0.3312(2) 0.0234(11) Uani 1 1 d . .
N17 N -0.3650(4) 0.9658(3) 0.3233(2) 0.0220(11) Uani 1 1 d . .
N18 N -0.4149(4) 0.9837(3) 0.2672(2) 0.0220(11) Uani 1 1 d . .
N19 N -0.5117(4) 1.0371(3) 0.1591(3) 0.0232(11) Uani 1 1 d . .
N20 N -0.4090(4) 1.0839(3) 0.0698(3) 0.0256(12) Uani 1 1 d . .
N21 N -0.3562(4) 1.1059(4) 0.0259(3) 0.0309(13) Uani 1 1 d . .
N22 N -0.2190(4) 1.0687(4) 0.0932(3) 0.0357(15) Uani 1 1 d . .
N23 N -0.2179(6) 1.4165(5) 0.2135(3) 0.056(2) Uani 1 1 d . .
N24 N 0.5913(8) 1.3633(6) 0.0367(4) 0.077(3) Uani 1 1 d . .
N25 N 0.0635(6) 0.9371(5) 0.1834(4) 0.057(2) Uani 1 1 d . .
O1 O -0.1455(4) 1.2646(3) 0.3594(3) 0.0415(13) Uani 1 1 d . .
O2 O -0.1664(4) 1.1648(3) 0.2630(2) 0.0418(13) Uani 1 1 d . .
O3 O -0.1287(4) 1.1225(3) 0.3681(2) 0.0349(11) Uani 1 1 d . .
O4 O 0.1633(4) 1.4008(3) 0.1494(3) 0.0443(13) Uani 1 1 d . .
O5 O 0.0594(4) 1.2886(3) 0.0845(2) 0.0449(13) Uani 1 1 d . .
O6 O 0.0175(4) 1.3508(3) 0.1848(3) 0.0457(14) Uani 1 1 d . .
O7 O -0.2682(5) 1.5487(4) 0.3765(3) 0.0609(18) Uani 1 1 d . .
O8 O -0.3300(4) 1.6051(3) 0.4701(2) 0.0398(13) Uani 1 1 d . .
O9 O -0.4429(5) 1.5470(5) 0.3761(3) 0.081(2) Uani 1 1 d . .
O10 O -0.3647(3) 1.3158(3) 0.2956(2) 0.0372(12) Uani 1 1 d . .
O11 O -0.3812(4) 1.1731(4) 0.3091(3) 0.0569(17) Uani 1 1 d . .
O12 O -0.3985(4) 1.2119(3) 0.2040(3) 0.0418(13) Uani 1 1 d . .
O13 O 0.3568(4) 1.0459(4) 0.3735(3) 0.0532(16) Uani 1 1 d . .
O14 O 0.3317(4) 1.0704(3) 0.4834(2) 0.0454(14) Uani 1 1 d . .
O15 O 0.1926(3) 1.0546(3) 0.3983(2) 0.0356(12) Uani 1 1 d . .
O16 O 0.0476(4) 0.7816(3) 0.2938(3) 0.0394(12) Uani 1 1 d . .
O17 O 0.0084(6) 0.7196(5) 0.3820(3) 0.091(3) Uani 1 1 d . .
O18 O 0.0507(6) 0.6368(4) 0.2863(6) 0.130(5) Uani 1 1 d . .
O19 O 0.2548(4) 0.8337(3) 0.2652(2) 0.0368(12) Uani 1 1 d . .
O20 O 0.2180(4) 0.7107(4) 0.1893(3) 0.0635(19) Uani 1 1 d . .
O21 O 0.2946(6) 0.6974(5) 0.2949(4) 0.077(2) Uani 1 1 d . .
O22 O -0.3670(3) 0.9164(3) 0.1224(2) 0.0376(12) Uani 1 1 d . .
O23 O -0.3123(4) 0.8284(3) 0.0372(2) 0.0446(14) Uani 1 1 d . .
O24 O -0.1997(3) 0.8684(4) 0.1377(2) 0.0434(13) Uani 1 1 d . .
O25 O 0.1287(9) 1.1519(8) 0.0104(6) 0.158(5) Uani 1 1 d . .
Pb1 Pb -0.20490(2) 1.40287(2) 0.35383(2) 0.02026(6) Uani 1 1 d . .
Pb2 Pb 0.16901(2) 1.54199(2) 0.20763(2) 0.02422(6) Uani 1 1 d . .
Pb3 Pb 0.12385(2) 0.91920(2) 0.32901(2) 0.02025(6) Uani 1 1 d . .
Pb4 Pb -0.32499(2) 1.05313(2) 0.18666(2) 0.02129(6) Uani 1 1 d . .
S1 S -0.12289(11) 1.18510(10) 0.32893(8) 0.0242(3) Uani 1 1 d . .
S2 S 0.09289(12) 1.33253(10) 0.14742(8) 0.0294(4) Uani 1 1 d . .
S3 S -0.34864(12) 1.58470(11) 0.40235(8) 0.0294(4) Uani 1 1 d . .
S4 S -0.40496(12) 1.23510(11) 0.26972(9) 0.0305(4) Uani 1 1 d . .
S5 S 0.29654(11) 1.07714(10) 0.41823(8) 0.0250(3) Uani 1 1 d . .
S6 S 0.01351(13) 0.70768(12) 0.31321(10) 0.0380(4) Uani 1 1 d . .
S7 S 0.27676(14) 0.74984(13) 0.24477(11) 0.0457(5) Uani 1 1 d . .
S8 S -0.29998(12) 0.85443(11) 0.10485(8) 0.0289(4) Uani 1 1 d . .

loop_
_atom_site_aniso_label
_atom_site_aniso_U_11
_atom_site_aniso_U_22
_atom_site_aniso_U_33
_atom_site_aniso_U_23
_atom_site_aniso_U_13
_atom_site_aniso_U_12
C1 0.021(3) 0.038(4) 0.030(4) 0.006(3) 0.005(3) 0.004(3)
C2 0.018(3) 0.036(4) 0.039(4) 0.002(3) 0.004(3) -0.002(3)
C3 0.027(3) 0.033(4) 0.036(4) 0.005(3) 0.012(3) -0.006(3)
C4 0.029(3) 0.029(4) 0.027(3) 0.006(3) 0.009(3) -0.001(3)
C5 0.023(3) 0.022(3) 0.021(3) 0.001(2) 0.009(2) -0.001(2)
C6 0.025(3) 0.027(4) 0.023(3) -0.001(3) 0.008(3) -0.004(3)
C7 0.021(3) 0.102(8) 0.027(4) 0.030(4) 0.003(3) 0.009(4)
C8 0.022(3) 0.025(3) 0.018(3) 0.003(2) -0.001(2) -0.004(2)
C9 0.019(3) 0.025(3) 0.022(3) 0.010(3) 0.003(2) 0.002(2)
C10 0.024(3) 0.020(3) 0.020(3) 0.002(2) 0.003(2) -0.003(2)
C11 0.024(3) 0.029(4) 0.025(3) 0.013(3) 0.006(3) 0.005(3)
C12 0.016(3) 0.043(4) 0.027(3) 0.012(3) 0.000(2) 0.001(3)
C13 0.023(3) 0.026(3) 0.022(3) -0.001(3) 0.006(2) -0.001(2)
C14 0.024(3) 0.024(3) 0.026(3) 0.001(3) 0.008(3) -0.004(2)
C15 0.030(4) 0.038(4) 0.030(4) 0.002(3) 0.010(3) 0.000(3)
C16 0.033(4) 0.044(5) 0.045(5) 0.002(4) 0.022(3) -0.004(3)
C17 0.044(4) 0.028(4) 0.037(4) 0.004(3) 0.022(3) 0.001(3)
C18 0.028(3) 0.026(3) 0.024(3) -0.002(3) 0.008(3) -0.004(3)
C19 0.040(4) 0.031(4) 0.022(3) 0.005(3) 0.013(3) 0.000(3)
C20 0.056(5) 0.042(5) 0.031(4) 0.018(3) 0.009(4) 0.011(4)
C21 0.040(4) 0.026(4) 0.020(3) 0.003(3) 0.001(3) 0.002(3)
C22 0.047(5) 0.043(5) 0.028(4) 0.006(3) -0.001(3) 0.003(4)
C23 0.044(5) 0.049(5) 0.041(5) 0.009(4) -0.001(4) 0.009(4)
C24 0.027(4) 0.052(5) 0.053(5) 0.009(4) -0.001(3) 0.000(3)
C25 0.034(4) 0.059(6) 0.041(4) 0.018(4) 0.007(3) 0.002(4)
C26 0.025(3) 0.040(4) 0.045(4) 0.013(4) 0.011(3) 0.001(3)
C27 0.039(4) 0.037(4) 0.033(4) 0.011(3) 0.007(3) 0.007(3)
C28 0.041(5) 0.073(7) 0.055(6) 0.038(5) 0.019(4) 0.022(5)
C29 0.022(3) 0.031(4) 0.060(5) -0.006(4) 0.006(3) -0.003(3)
C30 0.022(3) 0.034(4) 0.028(3) 0.006(3) 0.003(3) 0.002(3)
C31 0.018(3) 0.038(4) 0.037(4) 0.008(3) 0.003(3) 0.005(3)
C32 0.024(3) 0.038(4) 0.033(4) 0.010(3) 0.004(3) 0.010(3)
C33 0.027(3) 0.039(4) 0.023(3) 0.006(3) 0.002(3) 0.008(3)
C34 0.021(3) 0.033(4) 0.022(3) 0.008(3) 0.006(2) 0.006(3)
C35 0.022(3) 0.028(3) 0.022(3) 0.008(3) 0.004(2) 0.003(3)
C36 0.025(3) 0.075(6) 0.026(4) 0.021(4) 0.008(3) 0.005(4)
C37 0.017(3) 0.021(3) 0.021(3) -0.001(2) 0.005(2) 0.000(2)
C38 0.020(3) 0.021(3) 0.024(3) 0.005(2) 0.007(2) 0.002(2)
C39 0.016(3) 0.020(3) 0.024(3) 0.004(2) 0.002(2) 0.003(2)
C40 0.026(3) 0.027(3) 0.024(3) 0.007(3) 0.011(3) 0.006(3)
C41 0.019(3) 0.053(5) 0.023(3) 0.009(3) 0.007(3) 0.006(3)
C42 0.019(3) 0.024(3) 0.027(3) 0.003(3) 0.007(2) 0.002(2)
C43 0.022(3) 0.025(3) 0.023(3) 0.000(3) 0.004(2) 0.003(2)
C44 0.023(3) 0.029(4) 0.043(4) 0.006(3) 0.004(3) 0.004(3)
C45 0.019(3) 0.038(4) 0.045(4) 0.011(3) 0.001(3) 0.005(3)
C46 0.027(3) 0.026(4) 0.029(4) 0.005(3) -0.005(3) 0.003(3)
C47 0.028(3) 0.023(3) 0.030(4) 0.003(3) 0.005(3) 0.001(3)
C48 0.032(4) 0.027(4) 0.023(3) 0.005(3) -0.004(3) 0.004(3)
C49 0.045(4) 0.045(5) 0.025(4) 0.014(3) -0.001(3) 0.007(4)
C50 0.030(3) 0.028(4) 0.022(3) 0.005(3) 0.003(3) 0.002(3)
C51 0.045(5) 0.057(5) 0.028(4) 0.015(4) 0.006(3) -0.002(4)
C52 0.033(4) 0.073(7) 0.048(5) 0.019(5) 0.014(4) -0.006(4)
C53 0.025(4) 0.070(6) 0.036(4) 0.017(4) 0.003(3) 0.009(4)
C54 0.022(4) 0.076(6) 0.042(5) 0.022(4) 0.004(3) 0.012(4)
C55 0.026(3) 0.033(4) 0.033(4) 0.012(3) -0.003(3) -0.002(3)
C56 0.050(5) 0.042(5) 0.068(6) -0.008(5) 0.022(5) -0.013(4)
C57 0.041(4) 0.029(4) 0.051(5) 0.004(4) 0.011(4) 0.001(3)
C58 0.048(5) 0.035(4) 0.042(5) 0.012(4) -0.001(4) 0.007(4)
C59 0.048(5) 0.047(5) 0.034(4) 0.009(4) 0.003(3) -0.009(4)
C60 0.058(5) 0.058(6) 0.040(5) 0.008(4) 0.013(4) -0.006(4)
C61 0.096(8) 0.047(6) 0.029(5) -0.006(4) 0.007(5) 0.003(5)
C62 0.125(10) 0.055(7) 0.060(7) -0.007(5) 0.031(7) -0.015(7)
C63 0.036(4) 0.058(6) 0.033(4) 0.009(4) 0.008(3) 0.011(4)
C64 0.060(5) 0.047(5) 0.039(5) 0.009(4) 0.017(4) 0.012(4)
F1 0.040(2) 0.051(3) 0.067(3) 0.007(2) 0.024(2) 0.016(2)
F2 0.028(2) 0.084(4) 0.041(3) 0.003(3) -0.0106(19) 0.003(2)
F3 0.061(3) 0.047(3) 0.069(3) 0.017(3) 0.028(3) -0.010(2)
F4 0.042(3) 0.069(4) 0.057(3) 0.007(3) 0.011(2) 0.025(2)
F5 0.046(3) 0.053(3) 0.032(2) 0.006(2) -0.0115(19) 0.006(2)
F6 0.070(3) 0.028(2) 0.054(3) 0.015(2) 0.003(2) -0.002(2)
F7 0.114(5) 0.106(6) 0.138(6) 0.071(5) 0.086(5) 0.075(5)
F8 0.064(3) 0.114(5) 0.054(3) 0.056(3) 0.005(3) 0.008(3)
F9 0.107(5) 0.042(3) 0.075(4) 0.009(3) 0.031(4) -0.020(3)
F10 0.058(3) 0.086(4) 0.073(4) -0.027(3) 0.043(3) -0.016(3)
F11 0.041(3) 0.050(3) 0.096(4) 0.015(3) 0.000(3) 0.016(2)
F12 0.028(2) 0.032(3) 0.111(4) -0.018(3) 0.015(2) -0.0096(18)
F13 0.047(3) 0.033(3) 0.057(3) -0.014(2) 0.003(2) -0.001(2)
F14 0.038(2) 0.054(3) 0.056(3) 0.030(2) 0.001(2) 0.004(2)
F15 0.024(2) 0.055(3) 0.090(4) 0.028(3) -0.012(2) -0.012(2)
F16 0.036(3) 0.061(4) 0.180(7) 0.010(4) 0.016(4) 0.006(3)
F17 0.130(7) 0.155(8) 0.063(5) -0.002(5) -0.017(4) -0.042(6)
F18 0.053(3) 0.054(4) 0.155(6) -0.002(4) 0.044(4) -0.021(3)
F19 0.039(3) 0.033(3) 0.109(4) -0.014(3) 0.028(3) 0.006(2)
F20 0.035(3) 0.054(3) 0.086(4) -0.012(3) 0.002(3) -0.005(2)
F21 0.102(5) 0.075(4) 0.085(4) 0.029(4) 0.052(4) 0.016(4)
F22 0.074(4) 0.091(5) 0.042(3) 0.030(3) 0.005(3) -0.003(3)
F23 0.078(4) 0.040(3) 0.115(5) 0.024(3) 0.016(4) 0.028(3)
F24 0.048(3) 0.055(3) 0.071(4) 0.021(3) -0.005(3) -0.011(2)
N1 0.019(3) 0.028(3) 0.026(3) 0.008(2) 0.004(2) 0.006(2)
N2 0.015(2) 0.023(3) 0.020(3) 0.001(2) -0.0005(19) 0.0010(19)
N3 0.015(2) 0.037(3) 0.027(3) 0.012(2) 0.004(2) 0.001(2)
N4 0.023(3) 0.028(3) 0.017(2) 0.010(2) 0.003(2) 0.000(2)
N5 0.021(3) 0.025(3) 0.024(3) 0.005(2) 0.007(2) 0.003(2)
N6 0.017(2) 0.029(3) 0.021(3) 0.012(2) 0.005(2) 0.004(2)
N7 0.023(3) 0.024(3) 0.022(3) 0.006(2) 0.005(2) -0.003(2)
N8 0.030(3) 0.026(3) 0.027(3) 0.002(2) 0.010(2) 0.000(2)
N9 0.035(3) 0.023(3) 0.024(3) 0.002(2) 0.003(2) 0.003(2)
N10 0.041(3) 0.033(3) 0.028(3) 0.014(3) 0.007(3) 0.003(3)
N11 0.032(3) 0.041(4) 0.031(3) 0.013(3) 0.007(2) 0.002(3)
N12 0.022(3) 0.028(3) 0.026(3) 0.009(2) 0.006(2) 0.004(2)
N13 0.018(2) 0.024(3) 0.024(3) 0.004(2) 0.004(2) 0.001(2)
N14 0.015(2) 0.038(3) 0.019(3) 0.012(2) 0.003(2) 0.007(2)
N15 0.022(3) 0.022(3) 0.023(3) 0.005(2) 0.003(2) 0.001(2)
N16 0.019(2) 0.027(3) 0.026(3) 0.006(2) 0.006(2) 0.006(2)
N17 0.018(2) 0.030(3) 0.018(3) 0.005(2) 0.001(2) 0.003(2)
N18 0.021(3) 0.023(3) 0.022(3) 0.007(2) 0.001(2) 0.002(2)
N19 0.019(2) 0.022(3) 0.029(3) 0.005(2) 0.003(2) 0.005(2)
N20 0.025(3) 0.029(3) 0.022(3) 0.005(2) 0.002(2) 0.004(2)
N21 0.032(3) 0.040(4) 0.021(3) 0.010(2) 0.000(2) 0.003(3)
N22 0.023(3) 0.058(4) 0.031(3) 0.016(3) 0.010(2) 0.010(3)
N23 0.071(5) 0.054(5) 0.042(4) -0.003(4) 0.016(4) -0.018(4)
N24 0.111(8) 0.074(7) 0.053(5) 0.011(5) 0.035(5) 0.006(6)
N25 0.062(5) 0.063(6) 0.045(4) 0.011(4) 0.005(4) 0.011(4)
O1 0.032(3) 0.026(3) 0.061(4) -0.006(2) 0.004(2) 0.010(2)
O2 0.035(3) 0.056(4) 0.030(3) 0.009(2) -0.007(2) -0.012(2)
O3 0.043(3) 0.031(3) 0.036(3) 0.012(2) 0.015(2) 0.002(2)
O4 0.051(3) 0.027(3) 0.057(4) 0.012(3) 0.010(3) -0.006(2)
O5 0.062(4) 0.035(3) 0.032(3) 0.006(2) -0.009(3) -0.001(3)
O6 0.038(3) 0.042(3) 0.057(4) 0.001(3) 0.013(3) 0.009(2)
O7 0.085(5) 0.044(4) 0.069(4) 0.014(3) 0.050(4) 0.024(3)
O8 0.041(3) 0.055(4) 0.027(3) 0.015(2) 0.008(2) 0.002(3)
O9 0.067(4) 0.108(6) 0.060(4) 0.017(4) -0.007(3) -0.055(4)
O10 0.026(2) 0.038(3) 0.044(3) -0.005(2) 0.003(2) -0.008(2)
O11 0.044(3) 0.049(4) 0.079(5) 0.031(3) -0.003(3) 0.002(3)
O12 0.033(3) 0.049(3) 0.042(3) -0.009(3) 0.014(2) 0.003(2)
O13 0.053(3) 0.062(4) 0.058(4) 0.019(3) 0.032(3) 0.027(3)
O14 0.058(3) 0.044(3) 0.032(3) 0.020(2) -0.007(2) -0.003(3)
O15 0.029(2) 0.034(3) 0.041(3) 0.000(2) 0.000(2) -0.002(2)
O16 0.039(3) 0.030(3) 0.051(3) 0.004(2) 0.018(2) -0.006(2)
O17 0.114(6) 0.098(6) 0.060(5) 0.042(4) -0.005(4) -0.027(5)
O18 0.072(5) 0.031(4) 0.309(14) 0.004(6) 0.109(7) 0.007(3)
O19 0.035(3) 0.034(3) 0.041(3) -0.002(2) 0.010(2) 0.011(2)
O20 0.041(3) 0.069(5) 0.070(4) -0.020(4) 0.003(3) 0.004(3)
O21 0.087(5) 0.070(5) 0.089(5) 0.048(4) 0.027(4) 0.004(4)
O22 0.032(3) 0.032(3) 0.047(3) -0.002(2) 0.006(2) 0.008(2)
O23 0.053(3) 0.051(4) 0.027(3) -0.004(2) 0.006(2) 0.007(3)
O24 0.026(3) 0.062(4) 0.039(3) 0.000(3) 0.003(2) 0.004(2)
O25 0.127(9) 0.190(13) 0.161(11) 0.014(9) 0.041(8) 0.003(9)
Pb1 0.01762(11) 0.02362(12) 0.01940(11) 0.00336(9) 0.00259(8) 0.00102(8)
Pb2 0.02415(12) 0.02702(13) 0.02412(12) 0.00866(10) 0.00737(9) 0.00287(9)
Pb3 0.01892(11) 0.02429(12) 0.01865(11) 0.00443(9) 0.00522(8) 0.00206(9)
Pb4 0.01828(11) 0.02492(13) 0.02039(12) 0.00505(9) 0.00097(8) 0.00169(9)
S1 0.0218(7) 0.0238(8) 0.0263(8) 0.0039(6) 0.0018(6) 0.0014(6)
S2 0.0331(9) 0.0231(8) 0.0305(9) 0.0062(7) -0.0009(7) 0.0012(7)
S3 0.0286(8) 0.0347(10) 0.0253(8) 0.0060(7) 0.0055(7) -0.0046(7)
S4 0.0206(8) 0.0296(9) 0.0394(10) 0.0000(8) 0.0044(7) -0.0009(6)
S5 0.0235(8) 0.0293(9) 0.0238(8) 0.0078(7) 0.0046(6) 0.0030(6)
S6 0.0278(9) 0.0326(10) 0.0583(13) 0.0213(9) 0.0091(8) 0.0031(7)
S7 0.0305(10) 0.0412(12) 0.0617(14) -0.0093(10) 0.0109(9) 0.0014(8)
S8 0.0266(8) 0.0304(9) 0.0272(9) -0.0004(7) 0.0007(7) 0.0064(7)

loop_
_atom_type_symbol
_atom_type_description
_atom_type_scat_dispersion_real
_atom_type_scat_dispersion_imag
_atom_type_scat_source
C C 0.0033 0.0016 'International Tables Vol C Tables 4.2.6.8 and 6.1.1.4'
H H 0.0000 0.0000 'International Tables Vol C Tables 4.2.6.8 and 6.1.1.4'
F F 0.0171 0.0103 'International Tables Vol C Tables 4.2.6.8 and 6.1.1.4'
N N 0.0061 0.0033 'International Tables Vol C Tables 4.2.6.8 and 6.1.1.4'
O O 0.0106 0.0060 'International Tables Vol C Tables 4.2.6.8 and 6.1.1.4'
Pb Pb -3.3944 10.1111 'International Tables Vol C Tables 4.2.6.8 and 6.1.1.4'
S S 0.1246 0.1234 'International Tables Vol C Tables 4.2.6.8 and 6.1.1.4'

loop_
_geom_angle_atom_site_label_1
_geom_angle_atom_site_label_2
_geom_angle_atom_site_label_3
_geom_angle
N1 C1 C2 122.4(6)
N1 C1 H1 118.8
C2 C1 H1 118.8
C1 C2 C3 119.4(6)
C1 C2 H2 120.3
C3 C2 H2 120.3
C2 C3 C4 118.5(6)
C2 C3 H3 120.7
C4 C3 H3 120.7
C3 C4 C5 119.2(6)
C3 C4 H4 120.4
C5 C4 H4 120.4
N1 C5 C4 121.8(6)
N1 C5 C6 117.9(5)
C4 C5 C6 120.2(6)
N2 C6 C5 120.2(6)
N2 C6 H6 119.9
C5 C6 H6 119.9
N3 C7 H7A 109.5
N3 C7 H7B 109.5
H7A C7 H7B 109.5
N3 C7 H7C 109.5
H7A C7 H7C 109.5
H7B C7 H7C 109.5
N5 C8 N3 116.6(5)
N5 C8 C9 121.5(6)
N3 C8 C9 121.9(5)
C10 C9 C8 117.2(6)
C10 C9 H9 121.4
C8 C9 H9 121.4
N4 C10 N6 117.1(5)
N4 C10 C9 121.6(5)
N6 C10 C9 121.3(5)
N4 C11 N5 127.8(6)
N4 C11 H11 116.1
N5 C11 H11 116.1
N6 C12 H12A 109.5
N6 C12 H12B 109.5
H12A C12 H12B 109.5
N6 C12 H12C 109.5
H12A C12 H12C 109.5
H12B C12 H12C 109.5
N7 C13 C14 121.1(6)
N7 C13 H13 119.4
C14 C13 H13 119.4
N8 C14 C15 122.4(6)
N8 C14 C13 118.4(6)
C15 C14 C13 119.1(6)
C16 C15 C14 119.0(7)
C16 C15 H15 120.5
C14 C15 H15 120.5
C15 C16 C17 119.0(6)
C15 C16 H16 120.5
C17 C16 H16 120.5
C16 C17 C18 118.7(6)
C16 C17 H17 120.6
C18 C17 H17 120.6
N8 C18 C17 121.9(6)
N8 C18 C19 117.4(6)
C17 C18 C19 120.7(6)
N9 C19 C18 119.6(6)
N9 C19 H19 120.2
C18 C19 H19 120.2
N10 C20 H20A 109.5
N10 C20 H20B 109.5
H20A C20 H20B 109.5
N10 C20 H20C 109.5
H20A C20 H20C 109.5
H20B C20 H20C 109.5
N11 C21 C22 121.7(7)
N11 C21 N10 116.7(6)
C22 C21 N10 121.6(6)
C21 C22 C23 119.0(7)
C21 C22 H22 120.5
C23 C22 H22 120.5
C24 C23 C22 120.0(7)
C24 C23 H23 120.0
C22 C23 H23 120.0
C23 C24 C25 117.5(7)
C23 C24 H24 121.3
C25 C24 H24 121.3
N11 C25 C24 124.0(8)
N11 C25 H25 118.0
C24 C25 H25 118.0
F3 C26 F1 108.5(6)
F3 C26 F2 107.5(6)
F1 C26 F2 109.0(6)
F3 C26 S1 110.8(5)
F1 C26 S1 111.2(5)
F2 C26 S1 109.9(5)
F5 C27 F6 109.2(6)
F5 C27 F4 107.6(6)
F6 C27 F4 106.7(6)
F5 C27 S2 112.1(5)
F6 C27 S2 111.5(5)
F4 C27 S2 109.5(5)
F8 C28 F9 107.4(7)
F8 C28 F7 109.7(7)
F9 C28 F7 105.9(9)
F8 C28 S3 112.5(7)
F9 C28 S3 111.1(6)
F7 C28 S3 110.0(6)
F12 C29 F11 108.8(7)
F12 C29 F10 107.3(7)
F11 C29 F10 107.5(6)
F12 C29 S4 112.2(5)
F11 C29 S4 110.4(5)
F10 C29 S4 110.4(5)
N12 C30 C31 123.6(6)
N12 C30 H30 118.2
C31 C30 H30 118.2
C32 C31 C30 119.4(6)
C32 C31 H31 120.3
C30 C31 H31 120.3
C31 C32 C33 118.2(6)
C31 C32 H32 120.9
C33 C32 H32 120.9
C34 C33 C32 119.9(6)
C34 C33 H33 120.1
C32 C33 H33 120.1
N12 C34 C33 122.1(6)
N12 C34 C35 117.1(5)
C33 C34 C35 120.8(6)
N13 C35 C34 121.0(6)
N13 C35 H35 119.5
C34 C35 H35 119.5
N14 C36 H36A 109.5
N14 C36 H36B 109.5
H36A C36 H36B 109.5
N14 C36 H36C 109.5
H36A C36 H36C 109.5
H36B C36 H36C 109.5
N16 C37 N14 116.8(5)
N16 C37 C38 121.5(6)
N14 C37 C38 121.7(5)
C37 C38 C39 117.3(5)
C37 C38 H38 121.3
C39 C38 H38 121.3
N15 C39 N17 117.9(5)
N15 C39 C38 121.4(5)
N17 C39 C38 120.6(5)
N15 C40 N16 128.8(6)
N15 C40 H40 115.6
N16 C40 H40 115.6
N17 C41 H41A 109.5
N17 C41 H41B 109.5
H41A C41 H41B 109.5
N17 C41 H41C 109.5
H41A C41 H41C 109.5
H41B C41 H41C 109.5
N18 C42 C43 119.4(6)
N18 C42 H42 120.3
C43 C42 H42 120.3
N19 C43 C44 123.2(6)
N19 C43 C42 118.5(5)
C44 C43 C42 118.2(6)
C45 C44 C43 117.9(7)
C45 C44 H44 121.0
C43 C44 H44 121.0
C46 C45 C44 119.2(6)
C46 C45 H45 120.4
C44 C45 H45 120.4
C45 C46 C47 119.3(6)
C45 C46 H46 120.3
C47 C46 H46 120.3
N19 C47 C46 121.8(6)
N19 C47 C48 119.5(6)
C46 C47 C48 118.8(6)
N20 C48 C47 118.2(6)
N20 C48 H48 120.9
C47 C48 H48 120.9
N21 C49 H49A 109.5
N21 C49 H49B 109.5
H49A C49 H49B 109.5
N21 C49 H49C 109.5
H49A C49 H49C 109.5
H49B C49 H49C 109.5
N22 C50 C51 121.7(6)
N22 C50 N21 116.4(6)
C51 C50 N21 122.0(6)
C52 C51 C50 118.9(7)
C52 C51 H51 120.5
C50 C51 H51 120.5
C51 C52 C53 120.2(7)
C51 C52 H52 119.9
C53 C52 H52 119.9
C54 C53 C52 117.0(7)
C54 C53 H53 121.5
C52 C53 H53 121.5
N22 C54 C53 124.2(7)
N22 C54 H54 117.9
C53 C54 H54 117.9
F13 C55 F14 108.5(6)
F13 C55 F15 108.5(6)
F14 C55 F15 106.4(6)
F13 C55 S5 111.4(5)
F14 C55 S5 112.1(5)
F15 C55 S5 109.7(5)
F16 C56 F18 112.2(8)
F16 C56 F17 106.9(10)
F18 C56 F17 107.3(8)
F16 C56 S6 113.2(6)
F18 C56 S6 109.5(7)
F17 C56 S6 107.4(6)
F20 C57 F19 109.2(7)
F20 C57 F21 104.8(7)
F19 C57 F21 106.7(7)
F20 C57 S7 112.8(6)
F19 C57 S7 113.4(5)
F21 C57 S7 109.4(6)
F23 C58 F22 109.2(7)
F23 C58 F24 108.3(7)
F22 C58 F24 108.2(7)
F23 C58 S8 110.9(6)
F22 C58 S8 110.5(6)
F24 C58 S8 109.6(5)
N23 C59 C60 178.6(9)
C59 C60 H60A 109.5
C59 C60 H60B 109.5
H60A C60 H60B 109.5
C59 C60 H60C 109.5
H60A C60 H60C 109.5
H60B C60 H60C 109.5
N24 C61 C62 177.6(11)
C61 C62 H62A 109.5
C61 C62 H62B 109.5
H62A C62 H62B 109.5
C61 C62 H62C 109.5
H62A C62 H62C 109.5
H62B C62 H62C 109.5
N25 C63 C64 179.3(10)
C63 C64 H64A 109.5
C63 C64 H64B 109.5
H64A C64 H64B 109.5
C63 C64 H64C 109.5
H64A C64 H64C 109.5
H64B C64 H64C 109.5
C1 N1 C5 118.5(5)
C1 N1 Pb1 122.9(4)
C5 N1 Pb1 118.5(4)
C6 N2 N3 119.4(5)
C6 N2 Pb1 118.4(4)
N3 N2 Pb1 120.5(4)
N2 N3 C8 118.4(5)
N2 N3 C7 118.8(5)
C8 N3 C7 122.6(5)
C11 N4 C10 116.0(5)
C11 N4 Pb2 121.0(4)
C10 N4 Pb2 121.9(4)
C11 N5 C8 115.9(5)
C11 N5 Pb1 121.5(4)
C8 N5 Pb1 120.7(4)
N7 N6 C10 117.2(5)
N7 N6 C12 121.3(5)
C10 N6 C12 121.4(5)
C13 N7 N6 120.2(5)
C13 N7 Pb2 115.9(4)
N6 N7 Pb2 123.2(3)
C14 N8 C18 119.0(5)
C14 N8 Pb2 120.6(4)
C18 N8 Pb2 120.1(4)
C19 N9 N10 120.7(6)
C19 N9 Pb2 117.6(4)
N10 N9 Pb2 118.7(4)
N9 N10 C21 116.4(5)
N9 N10 C20 120.3(6)
C21 N10 C20 123.3(6)
C21 N11 C25 117.7(6)
C21 N11 Pb2 120.5(4)
C25 N11 Pb2 119.1(5)
C30 N12 C34 116.8(5)
C30 N12 Pb3 124.6(4)
C34 N12 Pb3 117.8(4)
C35 N13 N14 118.9(5)
C35 N13 Pb3 118.4(4)
N14 N13 Pb3 122.7(4)
N13 N14 C37 118.0(5)
N13 N14 C36 119.8(5)
C37 N14 C36 121.7(5)
C40 N15 C39 115.8(5)
C40 N15 Pb4 121.6(4)
C39 N15 Pb4 119.0(4)
C40 N16 C37 115.1(5)
C40 N16 Pb3 123.3(4)
C37 N16 Pb3 121.5(4)
N18 N17 C39 116.3(5)
N18 N17 C41 121.1(5)
C39 N17 C41 122.6(5)
C42 N18 N17 119.3(5)
C42 N18 Pb4 116.6(4)
N17 N18 Pb4 121.9(4)
C43 N19 C47 118.5(5)
C43 N19 Pb4 120.3(4)
C47 N19 Pb4 120.9(4)
C48 N20 N21 119.1(6)
C48 N20 Pb4 116.6(4)
N21 N20 Pb4 123.5(4)
N20 N21 C50 116.0(5)
N20 N21 C49 121.6(6)
C50 N21 C49 122.3(6)
C50 N22 C54 118.0(6)
C50 N22 Pb4 124.8(4)
C54 N22 Pb4 116.4(5)
S1 O1 Pb1 151.2(4)
S2 O4 Pb2 129.4(3)
S3 O7 Pb1 136.7(4)
S4 O10 Pb1 145.1(3)
S5 O15 Pb3 124.5(3)
S6 O16 Pb3 146.2(3)
S7 O19 Pb3 139.6(3)
S8 O22 Pb4 128.0(3)
O1 Pb1 N1 85.40(18)
O1 Pb1 O7 166.38(19)
N1 Pb1 O7 82.25(17)
O1 Pb1 N2 69.80(17)
N1 Pb1 N2 63.93(16)
O7 Pb1 N2 99.42(19)
O1 Pb1 O10 79.89(16)
N1 Pb1 O10 80.30(16)
O7 Pb1 O10 103.5(2)
N2 Pb1 O10 133.99(16)
O1 Pb1 N5 83.56(16)
N1 Pb1 N5 123.47(16)
O7 Pb1 N5 98.49(19)
N2 Pb1 N5 60.21(15)
O10 Pb1 N5 149.76(15)
O4 Pb2 N8 73.84(17)
O4 Pb2 N9 77.25(17)
N8 Pb2 N9 63.09(17)
O4 Pb2 N11 78.04(19)
N8 Pb2 N11 119.72(17)
N9 Pb2 N11 59.22(17)
O4 Pb2 N7 80.60(17)
N8 Pb2 N7 63.21(16)
N9 Pb2 N7 125.63(16)
N11 Pb2 N7 156.12(18)
O4 Pb2 N4 84.96(17)
N8 Pb2 N4 119.33(16)
N9 Pb2 N4 160.58(17)
N11 Pb2 N4 109.72(16)
N7 Pb2 N4 57.49(15)
O16 Pb3 N12 93.17(18)
O16 Pb3 N13 81.95(17)
N12 Pb3 N13 65.12(16)
O16 Pb3 O15 162.83(17)
N12 Pb3 O15 76.78(17)
N13 Pb3 O15 81.18(16)
O16 Pb3 N16 77.03(16)
N12 Pb3 N16 126.05(16)
N13 Pb3 N16 61.01(16)
O15 Pb3 N16 97.47(16)
O16 Pb3 O19 73.95(15)
N12 Pb3 O19 76.19(16)
N13 Pb3 O19 132.78(16)
O15 Pb3 O19 116.03(15)
N16 Pb3 O19 144.35(16)
O22 Pb4 N19 72.65(16)
O22 Pb4 N18 80.77(17)
N19 Pb4 N18 63.84(16)
O22 Pb4 N20 75.14(17)
N19 Pb4 N20 63.22(16)
N18 Pb4 N20 126.16(16)
O22 Pb4 N22 81.54(19)
N19 Pb4 N22 119.33(17)
N18 Pb4 N22 159.80(18)
N20 Pb4 N22 57.36(16)
O22 Pb4 N15 84.39(16)
N19 Pb4 N15 119.76(16)
N18 Pb4 N15 57.81(15)
N20 Pb4 N15 157.40(16)
N22 Pb4 N15 110.74(16)
O3 S1 O2 116.3(3)
O3 S1 O1 112.7(3)
O2 S1 O1 115.4(3)
O3 S1 C26 103.8(3)
O2 S1 C26 104.1(3)
O1 S1 C26 102.3(3)
O6 S2 O5 115.4(3)
O6 S2 O4 114.1(3)
O5 S2 O4 114.1(3)
O6 S2 C27 105.8(3)
O5 S2 C27 102.8(3)
O4 S2 C27 102.7(3)
O9 S3 O7 115.0(5)
O9 S3 O8 115.2(4)
O7 S3 O8 114.2(4)
O9 S3 C28 103.8(5)
O7 S3 C28 102.4(4)
O8 S3 C28 104.0(4)
O11 S4 O12 114.7(4)
O11 S4 O10 116.3(4)
O12 S4 O10 114.0(3)
O11 S4 C29 104.7(4)
O12 S4 C29 103.4(3)
O10 S4 C29 101.2(3)
O14 S5 O13 116.8(3)
O14 S5 O15 113.2(3)
O13 S5 O15 113.9(4)
O14 S5 C55 102.7(3)
O13 S5 C55 105.4(4)
O15 S5 C55 102.6(3)
O18 S6 O16 115.3(4)
O18 S6 O17 119.4(6)
O16 S6 O17 111.1(4)
O18 S6 C56 103.1(5)
O16 S6 C56 103.2(4)
O17 S6 C56 101.9(5)
O20 S7 O19 116.3(4)
O20 S7 O21 112.5(5)
O19 S7 O21 116.2(4)
O20 S7 C57 106.9(4)
O19 S7 C57 101.6(3)
O21 S7 C57 100.9(4)
O24 S8 O23 115.8(3)
O24 S8 O22 115.0(3)
O23 S8 O22 113.4(3)
O24 S8 C58 105.3(4)
O23 S8 C58 103.0(4)
O22 S8 C58 101.9(3)

loop_
_geom_bond_atom_site_label_1
_geom_bond_atom_site_label_2
_geom_bond_distance
C1 N1 1.331(8)
C1 C2 1.380(9)
C1 H1 0.9500
C2 C3 1.382(10)
C2 H2 0.9500
C3 C4 1.384(9)
C3 H3 0.9500
C4 C5 1.384(8)
C4 H4 0.9500
C5 N1 1.355(8)
C5 C6 1.457(8)
C6 N2 1.270(8)
C6 H6 0.9500
C7 N3 1.446(8)
C7 H7A 0.9800
C7 H7B 0.9800
C7 H7C 0.9800
C8 N5 1.353(8)
C8 N3 1.376(8)
C8 C9 1.393(8)
C9 C10 1.391(8)
C9 H9 0.9500
C10 N4 1.358(8)
C10 N6 1.381(7)
C11 N4 1.320(7)
C11 N5 1.335(7)
C11 H11 0.9500
C12 N6 1.454(7)
C12 H12A 0.9800
C12 H12B 0.9800
C12 H12C 0.9800
C13 N7 1.284(7)
C13 C14 1.455(9)
C13 H13 0.9500
C14 N8 1.335(8)
C14 C15 1.385(9)
C15 C16 1.380(10)
C15 H15 0.9500
C16 C17 1.386(11)
C16 H16 0.9500
C17 C18 1.396(9)
C17 H17 0.9500
C18 N8 1.340(8)
C18 C19 1.473(10)
C19 N9 1.268(8)
C19 H19 0.9500
C20 N10 1.429(9)
C20 H20A 0.9800
C20 H20B 0.9800
C20 H20C 0.9800
C21 N11 1.331(8)
C21 C22 1.381(10)
C21 N10 1.411(9)
C22 C23 1.385(11)
C22 H22 0.9500
C23 C24 1.361(11)
C23 H23 0.9500
C24 C25 1.368(11)
C24 H24 0.9500
C25 N11 1.351(9)
C25 H25 0.9500
C26 F3 1.325(8)
C26 F1 1.325(9)
C26 F2 1.333(9)
C26 S1 1.817(7)
C27 F5 1.318(8)
C27 F6 1.323(9)
C27 F4 1.338(8)
C27 S2 1.823(7)
C28 F8 1.300(10)
C28 F9 1.328(11)
C28 F7 1.333(9)
C28 S3 1.813(9)
C29 F12 1.322(8)
C29 F11 1.324(10)
C29 F10 1.325(9)
C29 S4 1.817(7)
C30 N12 1.336(8)
C30 C31 1.372(9)
C30 H30 0.9500
C31 C32 1.371(10)
C31 H31 0.9500
C32 C33 1.381(9)
C32 H32 0.9500
C33 C34 1.371(9)
C33 H33 0.9500
C34 N12 1.369(8)
C34 C35 1.458(8)
C35 N13 1.278(8)
C35 H35 0.9500
C36 N14 1.456(8)
C36 H36A 0.9800
C36 H36B 0.9800
C36 H36C 0.9800
C37 N16 1.355(8)
C37 N14 1.383(8)
C37 C38 1.388(8)
C38 C39 1.407(8)
C38 H38 0.9500
C39 N15 1.337(7)
C39 N17 1.383(7)
C40 N15 1.322(7)
C40 N16 1.331(8)
C40 H40 0.9500
C41 N17 1.461(8)
C41 H41A 0.9800
C41 H41B 0.9800
C41 H41C 0.9800
C42 N18 1.291(7)
C42 C43 1.469(9)
C42 H42 0.9500
C43 N19 1.334(8)
C43 C44 1.403(9)
C44 C45 1.397(10)
C44 H44 0.9500
C45 C46 1.368(10)
C45 H45 0.9500
C46 C47 1.415(9)
C46 H46 0.9500
C47 N19 1.341(8)
C47 C48 1.470(9)
C48 N20 1.303(8)
C48 H48 0.9500
C49 N21 1.460(8)
C49 H49A 0.9800
C49 H49B 0.9800
C49 H49C 0.9800
C50 N22 1.327(8)
C50 C51 1.391(10)
C50 N21 1.407(8)
C51 C52 1.366(11)
C51 H51 0.9500
C52 C53 1.381(11)
C52 H52 0.9500
C53 C54 1.364(10)
C53 H53 0.9500
C54 N22 1.343(8)
C54 H54 0.9500
C55 F13 1.309(8)
C55 F14 1.332(8)
C55 F15 1.350(8)
C55 S5 1.822(7)
C56 F16 1.257(10)
C56 F18 1.309(10)
C56 F17 1.343(11)
C56 S6 1.830(10)
C57 F20 1.312(9)
C57 F19 1.317(8)
C57 F21 1.363(10)
C57 S7 1.803(8)
C58 F23 1.306(9)
C58 F22 1.317(9)
C58 F24 1.335(9)
C58 S8 1.835(8)
C59 N23 1.130(10)
C59 C60 1.468(12)
C60 H60A 0.9800
C60 H60B 0.9800
C60 H60C 0.9800
C61 N24 1.142(13)
C61 C62 1.462(15)
C62 H62A 0.9800
C62 H62B 0.9800
C62 H62C 0.9800
C63 N25 1.122(11)
C63 C64 1.454(13)
C64 H64A 0.9800
C64 H64B 0.9800
C64 H64C 0.9800
N1 Pb1 2.561(5)
N2 N3 1.375(7)
N2 Pb1 2.607(5)
N4 Pb2 2.754(5)
N5 Pb1 2.646(5)
N6 N7 1.364(7)
N7 Pb2 2.699(5)
N8 Pb2 2.555(5)
N9 N10 1.357(8)
N9 Pb2 2.646(5)
N11 Pb2 2.647(6)
N12 Pb3 2.539(5)
N13 N14 1.370(7)
N13 Pb3 2.565(5)
N15 Pb4 2.743(5)
N16 Pb3 2.629(5)
N17 N18 1.358(7)
N18 Pb4 2.654(5)
N19 Pb4 2.529(5)
N20 N21 1.364(8)
N20 Pb4 2.703(5)
N22 Pb4 2.706(5)
O1 S1 1.453(5)
O1 Pb1 2.463(5)
O2 S1 1.433(5)
O3 S1 1.432(5)
O4 S2 1.464(5)
O4 Pb2 2.491(5)
O5 S2 1.441(5)
O6 S2 1.426(5)
O7 S3 1.423(6)
O7 Pb1 2.599(6)
O8 S3 1.426(5)
O9 S3 1.416(6)
O10 S4 1.437(5)
O10 Pb1 2.626(5)
O11 S4 1.429(6)
O12 S4 1.430(5)
O13 S5 1.424(5)
O14 S5 1.423(5)
O15 S5 1.443(5)
O15 Pb3 2.581(5)
O16 S6 1.440(5)
O16 Pb3 2.456(5)
O17 S6 1.478(8)
O18 S6 1.383(7)
O19 S7 1.454(5)
O19 Pb3 2.743(4)
O20 S7 1.390(6)
O21 S7 1.468(7)
O22 S8 1.449(5)
O22 Pb4 2.488(5)
O23 S8 1.438(5)
O24 S8 1.435(5)

loop_
_geom_torsion_atom_site_label_1
_geom_torsion_atom_site_label_2
_geom_torsion_atom_site_label_3
_geom_torsion_atom_site_label_4
_geom_torsion
N1 C1 C2 C3 -3.3(11)
C1 C2 C3 C4 2.0(11)
C2 C3 C4 C5 0.3(10)
C3 C4 C5 N1 -1.6(10)
C3 C4 C5 C6 179.3(6)
N1 C5 C6 N2 6.6(9)
C4 C5 C6 N2 -174.3(6)
N5 C8 C9 C10 -0.2(9)
N3 C8 C9 C10 -179.7(6)
C8 C9 C10 N4 -0.4(9)
C8 C9 C10 N6 179.1(6)
N7 C13 C14 N8 0.5(10)
N7 C13 C14 C15 179.1(6)
N8 C14 C15 C16 -0.7(11)
C13 C14 C15 C16 -179.3(6)
C14 C15 C16 C17 0.7(11)
C15 C16 C17 C18 -1.1(11)
C16 C17 C18 N8 1.6(10)
C16 C17 C18 C19 178.5(7)
N8 C18 C19 N9 -7.9(10)
C17 C18 C19 N9 175.0(7)
N11 C21 C22 C23 1.2(11)
N10 C21 C22 C23 -179.9(7)
C21 C22 C23 C24 -0.5(12)
C22 C23 C24 C25 0.1(13)
C23 C24 C25 N11 -0.2(13)
N12 C30 C31 C32 1.9(11)
C30 C31 C32 C33 -1.1(11)
C31 C32 C33 C34 -0.7(11)
C32 C33 C34 N12 1.9(11)
C32 C33 C34 C35 -178.1(7)
N12 C34 C35 N13 -7.5(10)
C33 C34 C35 N13 172.5(7)
N16 C37 C38 C39 -0.3(9)
N14 C37 C38 C39 179.6(6)
C37 C38 C39 N15 0.9(9)
C37 C38 C39 N17 -178.6(6)
N18 C42 C43 N19 -6.1(9)
N18 C42 C43 C44 175.6(6)
N19 C43 C44 C45 -1.2(10)
C42 C43 C44 C45 177.1(6)
C43 C44 C45 C46 0.1(10)
C44 C45 C46 C47 1.7(11)
C45 C46 C47 N19 -2.5(10)
C45 C46 C47 C48 177.0(6)
N19 C47 C48 N20 3.3(10)
C46 C47 C48 N20 -176.2(6)
N22 C50 C51 C52 -0.1(12)
N21 C50 C51 C52 -179.6(8)
C50 C51 C52 C53 0.5(14)
C51 C52 C53 C54 -1.1(14)
C52 C53 C54 N22 1.5(14)
C2 C1 N1 C5 2.0(10)
C2 C1 N1 Pb1 179.5(5)
C4 C5 N1 C1 0.4(9)
C6 C5 N1 C1 179.6(6)
C4 C5 N1 Pb1 -177.2(5)
C6 C5 N1 Pb1 1.9(7)
C5 C6 N2 N3 -176.6(5)
C5 C6 N2 Pb1 -11.5(8)
C6 N2 N3 C8 179.9(6)
Pb1 N2 N3 C8 15.1(7)
C6 N2 N3 C7 5.3(9)
Pb1 N2 N3 C7 -159.5(6)
N5 C8 N3 N2 0.3(9)
C9 C8 N3 N2 179.9(6)
N5 C8 N3 C7 174.7(7)
C9 C8 N3 C7 -5.8(10)
N5 C11 N4 C10 -0.3(10)
N5 C11 N4 Pb2 -168.0(5)
N6 C10 N4 C11 -178.9(6)
C9 C10 N4 C11 0.6(9)
N6 C10 N4 Pb2 -11.3(7)
C9 C10 N4 Pb2 168.2(4)
N4 C11 N5 C8 -0.3(10)
N4 C11 N5 Pb1 -164.7(5)
N3 C8 N5 C11 -180.0(6)
C9 C8 N5 C11 0.5(9)
N3 C8 N5 Pb1 -15.5(8)
C9 C8 N5 Pb1 165.0(5)
N4 C10 N6 N7 -3.5(8)
C9 C10 N6 N7 177.0(6)
N4 C10 N6 C12 179.1(6)
C9 C10 N6 C12 -0.5(9)
C14 C13 N7 N6 -178.1(6)
C14 C13 N7 Pb2 -6.5(8)
C10 N6 N7 C13 -171.8(6)
C12 N6 N7 C13 5.7(9)
C10 N6 N7 Pb2 17.3(7)
C12 N6 N7 Pb2 -165.2(4)
C15 C14 N8 C18 1.2(10)
C13 C14 N8 C18 179.8(6)
C15 C14 N8 Pb2 -172.1(5)
C13 C14 N8 Pb2 6.5(8)
C17 C18 N8 C14 -1.6(10)
C19 C18 N8 C14 -178.6(6)
C17 C18 N8 Pb2 171.7(5)
C19 C18 N8 Pb2 -5.3(8)
C18 C19 N9 N10 176.3(6)
C18 C19 N9 Pb2 16.4(8)
C19 N9 N10 C21 173.2(6)
Pb2 N9 N10 C21 -27.2(7)
C19 N9 N10 C20 -9.2(10)
Pb2 N9 N10 C20 150.5(5)
N11 C21 N10 N9 5.8(9)
C22 C21 N10 N9 -173.2(7)
N11 C21 N10 C20 -171.7(7)
C22 C21 N10 C20 9.3(11)
C22 C21 N11 C25 -1.3(11)
N10 C21 N11 C25 179.7(7)
C22 C21 N11 Pb2 -162.5(5)
N10 C21 N11 Pb2 18.5(8)
C24 C25 N11 C21 0.8(12)
C24 C25 N11 Pb2 162.4(7)
C31 C30 N12 C34 -0.7(10)
C31 C30 N12 Pb3 167.9(5)
C33 C34 N12 C30 -1.2(10)
C35 C34 N12 C30 178.8(6)
C33 C34 N12 Pb3 -170.7(5)
C35 C34 N12 Pb3 9.4(8)
C34 C35 N13 N14 179.5(6)
C34 C35 N13 Pb3 1.7(8)
C35 N13 N14 C37 -177.7(6)
Pb3 N13 N14 C37 -0.1(7)
C35 N13 N14 C36 -6.1(9)
Pb3 N13 N14 C36 171.6(5)
N16 C37 N14 N13 -2.6(8)
C38 C37 N14 N13 177.5(6)
N16 C37 N14 C36 -174.1(6)
C38 C37 N14 C36 6.0(10)
N16 C40 N15 C39 1.6(10)
N16 C40 N15 Pb4 159.9(5)
N17 C39 N15 C40 178.1(6)
C38 C39 N15 C40 -1.5(9)
N17 C39 N15 Pb4 19.2(7)
C38 C39 N15 Pb4 -160.4(4)
N15 C40 N16 C37 -1.0(10)
N15 C40 N16 Pb3 175.3(5)
N14 C37 N16 C40 -179.6(6)
C38 C37 N16 C40 0.3(9)
N14 C37 N16 Pb3 4.0(7)
C38 C37 N16 Pb3 -176.1(4)
N15 C39 N17 N18 1.8(8)
C38 C39 N17 N18 -178.6(5)
N15 C39 N17 C41 179.7(6)
C38 C39 N17 C41 -0.8(9)
C43 C42 N18 N17 176.0(5)
C43 C42 N18 Pb4 12.3(7)
C39 N17 N18 C42 173.7(6)
C41 N17 N18 C42 -4.2(9)
C39 N17 N18 Pb4 -23.5(7)
C41 N17 N18 Pb4 158.6(5)
C44 C43 N19 C47 0.5(9)
C42 C43 N19 C47 -177.8(6)
C44 C43 N19 Pb4 174.2(5)
C42 C43 N19 Pb4 -4.0(7)
C46 C47 N19 C43 1.4(9)
C48 C47 N19 C43 -178.1(6)
C46 C47 N19 Pb4 -172.4(5)
C48 C47 N19 Pb4 8.2(8)
C47 C48 N20 N21 177.7(6)
C47 C48 N20 Pb4 -12.0(8)
C48 N20 N21 C50 -178.1(6)
Pb4 N20 N21 C50 12.3(8)
C48 N20 N21 C49 5.0(10)
Pb4 N20 N21 C49 -164.6(5)
N22 C50 N21 N20 -1.3(9)
C51 C50 N21 N20 178.2(7)
N22 C50 N21 C49 175.5(7)
C51 C50 N21 C49 -4.9(11)
C51 C50 N22 C54 0.4(11)
N21 C50 N22 C54 179.9(7)
C51 C50 N22 Pb4 170.2(6)
N21 C50 N22 Pb4 -10.3(9)
C53 C54 N22 C50 -1.1(13)
C53 C54 N22 Pb4 -171.8(7)
Pb1 O1 S1 O3 -153.8(6)
Pb1 O1 S1 O2 -17.0(8)
Pb1 O1 S1 C26 95.3(7)
F3 C26 S1 O3 -175.3(5)
F1 C26 S1 O3 64.0(6)
F2 C26 S1 O3 -56.7(6)
F3 C26 S1 O2 62.6(6)
F1 C26 S1 O2 -58.1(6)
F2 C26 S1 O2 -178.8(5)
F3 C26 S1 O1 -57.8(6)
F1 C26 S1 O1 -178.6(5)
F2 C26 S1 O1 60.8(6)
Pb2 O4 S2 O6 -0.2(5)
Pb2 O4 S2 O5 135.4(4)
Pb2 O4 S2 C27 -114.1(4)
F5 C27 S2 O6 -60.3(6)
F6 C27 S2 O6 62.5(6)
F4 C27 S2 O6 -179.6(5)
F5 C27 S2 O5 178.3(5)
F6 C27 S2 O5 -58.9(6)
F4 C27 S2 O5 59.0(6)
F5 C27 S2 O4 59.6(6)
F6 C27 S2 O4 -177.6(5)
F4 C27 S2 O4 -59.7(6)
Pb1 O7 S3 O9 -49.5(7)
Pb1 O7 S3 O8 87.0(6)
Pb1 O7 S3 C28 -161.3(6)
F8 C28 S3 O9 -61.3(7)
F9 C28 S3 O9 178.2(6)
F7 C28 S3 O9 61.3(8)
F8 C28 S3 O7 58.7(7)
F9 C28 S3 O7 -61.8(7)
F7 C28 S3 O7 -178.7(7)
F8 C28 S3 O8 177.9(5)
F9 C28 S3 O8 57.4(7)
F7 C28 S3 O8 -59.5(8)
Pb1 O10 S4 O11 46.7(7)
Pb1 O10 S4 O12 -90.2(6)
Pb1 O10 S4 C29 159.5(5)
F12 C29 S4 O11 -55.6(7)
F11 C29 S4 O11 -177.2(6)
F10 C29 S4 O11 64.1(7)
F12 C29 S4 O12 64.9(7)
F11 C29 S4 O12 -56.8(6)
F10 C29 S4 O12 -175.5(6)
F12 C29 S4 O10 -176.8(6)
F11 C29 S4 O10 61.5(6)
F10 C29 S4 O10 -57.2(6)
Pb3 O15 S5 O14 -104.4(4)
Pb3 O15 S5 O13 32.3(5)
Pb3 O15 S5 C55 145.6(3)
F13 C55 S5 O14 -57.1(5)
F14 C55 S5 O14 -178.9(5)
F15 C55 S5 O14 63.1(6)
F13 C55 S5 O13 -179.9(5)
F14 C55 S5 O13 58.3(6)
F15 C55 S5 O13 -59.7(6)
F13 C55 S5 O15 60.6(5)
F14 C55 S5 O15 -61.2(5)
F15 C55 S5 O15 -179.2(5)
Pb3 O16 S6 O18 -127.4(7)
Pb3 O16 S6 O17 12.5(7)
Pb3 O16 S6 C56 121.0(6)
F16 C56 S6 O18 -177.3(8)
F18 C56 S6 O18 56.7(8)
F17 C56 S6 O18 -59.5(8)
F16 C56 S6 O16 -56.9(8)
F18 C56 S6 O16 177.0(6)
F17 C56 S6 O16 60.8(7)
F16 C56 S6 O17 58.3(9)
F18 C56 S6 O17 -67.7(7)
F17 C56 S6 O17 176.1(7)
Pb3 O19 S7 O20 80.7(6)
Pb3 O19 S7 O21 -55.2(6)
Pb3 O19 S7 C57 -163.6(5)
F20 C57 S7 O20 177.1(6)
F19 C57 S7 O20 -58.1(7)
F21 C57 S7 O20 60.8(7)
F20 C57 S7 O19 54.7(6)
F19 C57 S7 O19 179.5(6)
F21 C57 S7 O19 -61.5(6)
F20 C57 S7 O21 -65.1(7)
F19 C57 S7 O21 59.7(7)
F21 C57 S7 O21 178.6(6)
Pb4 O22 S8 O24 11.7(5)
Pb4 O22 S8 O23 -124.9(4)
Pb4 O22 S8 C58 125.1(4)
F23 C58 S8 O24 -59.6(7)
F22 C58 S8 O24 61.6(6)
F24 C58 S8 O24 -179.2(5)
F23 C58 S8 O23 62.2(6)
F22 C58 S8 O23 -176.6(5)
F24 C58 S8 O23 -57.4(6)
F23 C58 S8 O22 179.9(6)
F22 C58 S8 O22 -58.8(6)
F24 C58 S8 O22 60.3(6)
